data_2221581
loop_
_publ_author_name
'Zeng, Xiao-Hua'
'Deng, Shou-Heng'
'Qu, Yong-Nian'
'Wang, Hong-Mei'

_publ_section_title
3-Isopropyl-2-<i>p</i>-tolyloxy-5,6,7,8-tetrahydro-1-benzothieno[2,3-<i>d</i>]pyrimidin-4(3<i>H</i>)-one
_journal_coeditor_code AT2765
_journal_issue 5
_journal_name_full 'Acta Crystallographica Section E'
_journal_page_first o1142
_journal_page_last o1143
_journal_paper_doi 10.1107/S1600536809014962
_journal_volume 65
_journal_year 2009
_chemical_formula_iupac 'C20 H22 N2 O2 S'
_chemical_formula_moiety 'C20 H22 N2 O2 S'
_chemical_formula_sum 'C20 H22 N2 O2 S'
_chemical_formula_weight 354.47
_chemical_name_systematic
;
3-Isopropyl-2-<i>p</i>-tolyloxy-5,6,7,8-tetrahydro-1-
benzothieno[2,3-<i>d</i>]pyrimidin-4(3<i>H</i>)-one
;
_space_group_IT_number 4
_symmetry_cell_setting monoclinic
_symmetry_space_group_name_Hall 'P 2yb'
_symmetry_space_group_name_H-M 'P 1 21 1'
_atom_sites_solution_hydrogens geom
_atom_sites_solution_primary direct
_atom_sites_solution_secondary difmap
_audit_creation_method SHELXL-97
_cell_angle_alpha 90.00
_cell_angle_beta 115.858(4)
_cell_angle_gamma 90.00
_cell_formula_units_Z 2
_cell_length_a 13.2367(7)
_cell_length_b 5.7493(3)
_cell_length_c 13.4306(7)
_cell_measurement_reflns_used 2048
_cell_measurement_temperature 298(2)
_cell_measurement_theta_max 24.54
_cell_measurement_theta_min 2.85
_cell_volume 919.76(9)
_computing_cell_refinement 'SAINT (Bruker, 2001)'
_computing_data_collection 'SMART (Bruker, 2001)'
_computing_data_reduction 'SAINT (Bruker, 2001)'
_computing_molecular_graphics 'PLATON (Spek, 2009)'
_computing_publication_material 'SHELXTL (Sheldrick, 2008)'
_computing_structure_refinement 'SHELXL97 (Sheldrick, 2008)'
_computing_structure_solution 'SHELXS97 (Sheldrick, 2008)'
_diffrn_ambient_temperature 298(2)
_diffrn_measured_fraction_theta_full 0.990
_diffrn_measured_fraction_theta_max 0.990
_diffrn_measurement_device_type 'Bruker SMART CCD area-detector'
_diffrn_measurement_method '\f and \w'
_diffrn_radiation_monochromator graphite
_diffrn_radiation_source 'fine-focus sealed tube'
_diffrn_radiation_type MoK\a
_diffrn_radiation_wavelength 0.71073
_diffrn_reflns_av_R_equivalents 0.0791
_diffrn_reflns_av_sigmaI/netI 0.0725
_diffrn_reflns_limit_h_max 16
_diffrn_reflns_limit_h_min -16
_diffrn_reflns_limit_k_max 7
_diffrn_reflns_limit_k_min -7
_diffrn_reflns_limit_l_max 15
_diffrn_reflns_limit_l_min -17
_diffrn_reflns_number 6373
_diffrn_reflns_theta_full 26.98
_diffrn_reflns_theta_max 26.98
_diffrn_reflns_theta_min 1.71
_exptl_absorpt_coefficient_mu 0.191
_exptl_absorpt_correction_T_max 0.9811
_exptl_absorpt_correction_T_min 0.9627
_exptl_absorpt_correction_type multi-scan
_exptl_absorpt_process_details '(SADABS; Sheldrick, 1996)'
_exptl_crystal_colour colourless
_exptl_crystal_density_diffrn 1.280
_exptl_crystal_density_method 'not measured'
_exptl_crystal_description block
_exptl_crystal_F_000 376
_exptl_crystal_size_max 0.20
_exptl_crystal_size_mid 0.10
_exptl_crystal_size_min 0.10
_refine_diff_density_max 0.197
_refine_diff_density_min -0.321
_refine_ls_abs_structure_details 'Flack (1983), 1702 Freidel pairs'
_refine_ls_abs_structure_Flack 0.16(10)
_refine_ls_extinction_method none
_refine_ls_goodness_of_fit_ref 1.006
_refine_ls_hydrogen_treatment constr
_refine_ls_matrix_type full
_refine_ls_number_parameters 248
_refine_ls_number_reflns 3920
_refine_ls_number_restraints 16
_refine_ls_restrained_S_all 1.005
_refine_ls_R_factor_all 0.0660
_refine_ls_R_factor_gt 0.0565
_refine_ls_shift/su_max 0.000
_refine_ls_shift/su_mean 0.000
_refine_ls_structure_factor_coef Fsqd
_refine_ls_weighting_details 'calc w=1/[\s^2^(Fo^2^)+(0.0798P)^2^] where P=(Fo^2^+2Fc^2^)/3'
_refine_ls_weighting_scheme calc
_refine_ls_wR_factor_gt 0.1347
_refine_ls_wR_factor_ref 0.1406
_reflns_number_gt 3370
_reflns_number_total 3920
_reflns_threshold_expression I>2\s(I)
_cod_data_source_file at2765.cif
_cod_data_source_block I
_cod_original_cell_volume 919.76(8)
_cod_original_sg_symbol_H-M 'P 21'
_cod_database_code 2221581
_cod_database_fobs_code 2221581

loop_
_symmetry_equiv_pos_as_xyz
'x, y, z'
'-x, y+1/2, -z'

loop_
_atom_site_type_symbol
_atom_site_label
_atom_site_fract_x
_atom_site_fract_y
_atom_site_fract_z
_atom_site_U_iso_or_equiv
_atom_site_adp_type
_atom_site_calc_flag
_atom_site_refinement_flags
_atom_site_occupancy
_atom_site_disorder_assembly
_atom_site_disorder_group
C C1 0.20878(19) 0.6656(5) 0.88050(19) 0.0448(6) Uani d . 1 A .
C C2 0.0948(2) 0.6877(6) 0.8794(2) 0.0563(7) Uani d D 1 . .
H H2A 0.0446 0.7700 0.8132 0.068 Uiso calc PR 0.776(12) A 1
H H2B 0.0639 0.5339 0.8776 0.068 Uiso calc PR 0.776(12) A 1
H H2C 0.0817 0.5593 0.9191 0.068 Uiso d PR 0.224(12) A 2
H H2D 0.0370 0.6849 0.8037 0.068 Uiso d PR 0.224(12) A 2
C C3 0.1018(4) 0.8162(11) 0.9796(5) 0.0662(16) Uani d PD 0.776(12) A 1
H H3A 0.1348 0.7157 1.0439 0.079 Uiso calc PR 0.776(12) A 1
H H3B 0.0268 0.8576 0.9693 0.079 Uiso calc PR 0.776(12) A 1
C C4 0.1717(4) 1.0336(10) 0.9996(6) 0.0690(17) Uani d PD 0.776(12) A 1
H H4A 0.1703 1.1175 1.0616 0.083 Uiso calc PR 0.776(12) A 1
H H4B 0.1383 1.1329 0.9349 0.083 Uiso calc PR 0.776(12) A 1
C C3' 0.0904(12) 0.916(2) 0.9334(14) 0.061(5) Uani d PDU 0.224(12) A 2
H H3'1 0.0829 1.0405 0.8817 0.073 Uiso calc PR 0.224(12) A 2
H H3'2 0.0230 0.9169 0.9448 0.073 Uiso calc PR 0.224(12) A 2
C C4' 0.1882(9) 0.974(5) 1.0420(11) 0.068(6) Uani d PDU 0.224(12) A 2
H H4'1 0.1965 0.8556 1.0964 0.081 Uiso calc PR 0.224(12) A 2
H H4'2 0.1758 1.1224 1.0692 0.081 Uiso calc PR 0.224(12) A 2
C C5 0.2932(2) 0.9853(6) 1.0236(3) 0.0615(8) Uani d D 1 . .
H H5A 0.3283 1.1265 1.0144 0.074 Uiso calc PR 0.776(12) A 1
H H5B 0.3346 0.9322 1.0993 0.074 Uiso calc PR 0.776(12) A 1
H H5C 0.2996 1.1376 0.9958 0.074 Uiso d PR 0.224(12) A 2
H H5D 0.3578 0.9636 1.0943 0.074 Uiso d PR 0.224(12) A 2
C C6 0.2953(2) 0.8022(5) 0.9451(2) 0.0489(6) Uani d . 1 A .
C C7 0.3471(2) 0.5369(5) 0.8298(2) 0.0457(6) Uani d . 1 A .
C C8 0.23832(18) 0.5102(5) 0.81357(19) 0.0419(5) Uani d . 1 . .
C C9 0.1665(2) 0.3547(5) 0.7278(2) 0.0440(5) Uani d . 1 A .
C C10 0.33155(19) 0.2882(5) 0.6970(2) 0.0472(6) Uani d . 1 A .
C C11 0.1476(2) 0.1089(5) 0.5680(2) 0.0476(6) Uani d . 1 A .
H H11 0.0727 0.1104 0.5658 0.057 Uiso calc R 1 . .
C C12 0.1818(3) -0.1432(6) 0.5773(3) 0.0763(10) Uani d . 1 . .
H H12A 0.2536 -0.1556 0.5760 0.114 Uiso calc R 1 . .
H H12B 0.1269 -0.2287 0.5163 0.114 Uiso calc R 1 . .
H H12C 0.1867 -0.2060 0.6455 0.114 Uiso calc R 1 . .
C C13 0.1348(3) 0.2214(6) 0.4619(2) 0.0640(8) Uani d . 1 . .
H H13A 0.1085 0.3781 0.4587 0.096 Uiso calc R 1 . .
H H13B 0.0817 0.1349 0.4001 0.096 Uiso calc R 1 . .
H H13C 0.2061 0.2229 0.4591 0.096 Uiso calc R 1 . .
C C14 0.4833(2) 0.1798(5) 0.6585(2) 0.0515(7) Uani d . 1 A .
C C15 0.5521(3) 0.0051(7) 0.7178(3) 0.0704(9) Uani d . 1 . .
H H15 0.5252 -0.1141 0.7466 0.084 Uiso calc R 1 . .
C C16 0.6628(3) 0.0076(7) 0.7348(3) 0.0743(9) Uani d . 1 . .
H H16 0.7098 -0.1137 0.7741 0.089 Uiso calc R 1 . .
C C17 0.7055(2) 0.1829(6) 0.6956(2) 0.0592(8) Uani d . 1 . .
C C18 0.6321(3) 0.3536(7) 0.6344(3) 0.0721(9) Uani d . 1 . .
H H18 0.6583 0.4727 0.6050 0.086 Uiso calc R 1 . .
C C19 0.5207(3) 0.3543(6) 0.6149(3) 0.0710(9) Uani d . 1 . .
H H19 0.4724 0.4715 0.5730 0.085 Uiso calc R 1 . .
C C20 0.8275(2) 0.1872(10) 0.7183(3) 0.0936(15) Uani d . 1 . .
H H20A 0.8639 0.3178 0.7646 0.140 Uiso calc R 1 . .
H H20B 0.8332 0.2006 0.6496 0.140 Uiso calc R 1 . .
H H20C 0.8632 0.0460 0.7549 0.140 Uiso calc R 1 . .
N N1 0.22102(15) 0.2496(4) 0.66777(15) 0.0435(4) Uani d . 1 . .
N N2 0.39874(17) 0.4226(4) 0.77485(19) 0.0524(6) Uani d . 1 . .
O O2 0.36853(15) 0.1676(4) 0.63340(17) 0.0689(7) Uani d . 1 . .
O O1 0.06852(14) 0.3137(4) 0.70296(16) 0.0607(6) Uani d . 1 . .
S S1 0.41623(5) 0.74703(15) 0.92707(6) 0.0585(2) Uani d . 1 . .

loop_
_atom_site_aniso_label
_atom_site_aniso_U_11
_atom_site_aniso_U_22
_atom_site_aniso_U_33
_atom_site_aniso_U_12
_atom_site_aniso_U_13
_atom_site_aniso_U_23
C1 0.0409(13) 0.0542(15) 0.0392(12) 0.0072(10) 0.0172(10) 0.0072(11)
C2 0.0453(14) 0.068(2) 0.0600(16) 0.0029(12) 0.0267(12) -0.0012(14)
C3 0.062(3) 0.086(4) 0.062(3) -0.003(2) 0.038(2) -0.010(3)
C4 0.075(3) 0.074(4) 0.070(4) 0.005(2) 0.042(3) -0.014(3)
C3' 0.053(7) 0.072(8) 0.060(8) 0.002(6) 0.026(6) 0.000(6)
C4' 0.075(9) 0.081(10) 0.056(9) 0.012(6) 0.036(7) 0.012(7)
C5 0.0554(16) 0.071(2) 0.0553(16) 0.0041(14) 0.0213(13) -0.0128(15)
C6 0.0409(12) 0.0616(17) 0.0410(12) 0.0051(11) 0.0149(10) -0.0014(12)
C7 0.0371(13) 0.0556(15) 0.0383(12) 0.0036(11) 0.0107(10) -0.0022(11)
C8 0.0347(11) 0.0508(13) 0.0373(12) 0.0014(10) 0.0130(10) 0.0026(10)
C9 0.0369(12) 0.0502(14) 0.0449(13) 0.0016(10) 0.0179(10) 0.0058(11)
C10 0.0360(11) 0.0563(16) 0.0490(13) 0.0013(11) 0.0182(10) -0.0032(12)
C11 0.0381(13) 0.0495(15) 0.0485(14) -0.0052(11) 0.0127(11) -0.0059(12)
C12 0.095(3) 0.0463(17) 0.072(2) -0.0096(16) 0.0220(19) 0.0016(16)
C13 0.0728(18) 0.0565(18) 0.0483(15) 0.0039(15) 0.0130(13) -0.0016(14)
C14 0.0381(13) 0.0631(18) 0.0561(15) -0.0044(11) 0.0232(12) -0.0184(13)
C15 0.0602(18) 0.075(2) 0.082(2) -0.0034(17) 0.0366(17) 0.0130(19)
C16 0.0570(18) 0.083(2) 0.077(2) 0.0165(17) 0.0243(16) 0.0157(19)
C17 0.0473(14) 0.085(2) 0.0514(15) -0.0026(14) 0.0276(12) -0.0128(15)
C18 0.0622(19) 0.085(2) 0.076(2) -0.0121(18) 0.0372(17) 0.0070(18)
C19 0.0608(18) 0.067(2) 0.083(2) 0.0070(16) 0.0292(17) 0.0075(18)
C20 0.0496(17) 0.166(5) 0.073(2) 0.002(2) 0.0332(16) -0.020(3)
N1 0.0338(9) 0.0498(11) 0.0439(10) -0.0019(10) 0.0143(8) -0.0033(10)
N2 0.0319(10) 0.0662(15) 0.0566(13) -0.0020(10) 0.0169(9) -0.0152(11)
O2 0.0398(10) 0.0937(17) 0.0744(13) -0.0097(10) 0.0261(9) -0.0374(12)
O1 0.0361(9) 0.0808(15) 0.0670(11) -0.0103(9) 0.0242(8) -0.0142(11)
S1 0.0359(3) 0.0722(5) 0.0603(4) -0.0040(3) 0.0144(3) -0.0216(4)

loop_
_atom_type_symbol
_atom_type_description
_atom_type_scat_dispersion_real
_atom_type_scat_dispersion_imag
_atom_type_scat_source
C C 0.0033 0.0016 'International Tables Vol C Tables 4.2.6.8 and 6.1.1.4'
H H 0.0000 0.0000 'International Tables Vol C Tables 4.2.6.8 and 6.1.1.4'
N N 0.0061 0.0033 'International Tables Vol C Tables 4.2.6.8 and 6.1.1.4'
O O 0.0106 0.0060 'International Tables Vol C Tables 4.2.6.8 and 6.1.1.4'
S S 0.1246 0.1234 'International Tables Vol C Tables 4.2.6.8 and 6.1.1.4'

loop_
_geom_angle_atom_site_label_1
_geom_angle_atom_site_label_2
_geom_angle_atom_site_label_3
_geom_angle_site_symmetry_1
_geom_angle_site_symmetry_3
_geom_angle
_geom_angle_publ_flag
C6 C1 C8 . . 112.2(2) ?
C6 C1 C2 . . 121.6(2) ?
C8 C1 C2 . . 126.2(2) ?
C3 C2 C1 . . 111.2(3) ?
C3 C2 C3' . . 31.2(6) ?
C1 C2 C3' . . 108.4(7) ?
C3 C2 H2A . . 109.4 ?
C1 C2 H2A . . 109.4 ?
C3' C2 H2A . . 82.1 ?
C3 C2 H2B . . 109.4 ?
C1 C2 H2B . . 109.4 ?
C3' C2 H2B . . 134.4 ?
H2A C2 H2B . . 108.0 ?
C3 C2 H2C . . 80.7 ?
C1 C2 H2C . . 110.4 ?
C3' C2 H2C . . 110.1 ?
H2A C2 H2C . . 131.4 ?
H2B C2 H2C . . 31.3 ?
C3 C2 H2D . . 131.3 ?
C1 C2 H2D . . 109.7 ?
C3' C2 H2D . . 109.9 ?
H2A C2 H2D . . 30.2 ?
H2B C2 H2D . . 80.0 ?
H2C C2 H2D . . 108.4 ?
C2 C3 C4 . . 111.1(5) ?
C2 C3 H3A . . 109.4 ?
C4 C3 H3A . . 109.4 ?
C2 C3 H3B . . 109.4 ?
C4 C3 H3B . . 109.4 ?
H3A C3 H3B . . 108.0 ?
C3 C4 C5 . . 113.3(4) ?
C3 C4 H4A . . 108.9 ?
C5 C4 H4A . . 108.9 ?
C3 C4 H4B . . 108.9 ?
C5 C4 H4B . . 108.9 ?
H4A C4 H4B . . 107.7 ?
C4' C3' C2 . . 117.3(15) ?
C4' C3' H3'1 . . 108.0 ?
C2 C3' H3'1 . . 108.0 ?
C4' C3' H3'2 . . 108.0 ?
C2 C3' H3'2 . . 108.0 ?
H3'1 C3' H3'2 . . 107.2 ?
C3' C4' C5 . . 108.3(10) ?
C3' C4' H4'1 . . 110.0 ?
C5 C4' H4'1 . . 110.0 ?
C3' C4' H4'2 . . 110.0 ?
C5 C4' H4'2 . . 110.0 ?
H4'1 C4' H4'2 . . 108.4 ?
C6 C5 C4' . . 112.6(9) ?
C6 C5 C4 . . 108.8(3) ?
C4' C5 C4 . . 23.5(6) ?
C6 C5 H5A . . 109.9 ?
C4' C5 H5A . . 125.5 ?
C4 C5 H5A . . 109.9 ?
C6 C5 H5B . . 109.9 ?
C4' C5 H5B . . 87.4 ?
C4 C5 H5B . . 109.9 ?
H5A C5 H5B . . 108.3 ?
C6 C5 H5C . . 109.4 ?
C4' C5 H5C . . 110.0 ?
C4 C5 H5C . . 90.9 ?
H5A C5 H5C . . 21.3 ?
H5B C5 H5C . . 125.7 ?
C6 C5 H5D . . 108.6 ?
C4' C5 H5D . . 108.3 ?
C4 C5 H5D . . 129.0 ?
H5A C5 H5D . . 88.0 ?
H5B C5 H5D . . 23.0 ?
H5C C5 H5D . . 107.8 ?
C1 C6 C5 . . 126.2(2) ?
C1 C6 S1 . . 112.19(19) ?
C5 C6 S1 . . 121.6(2) ?
C8 C7 N2 . . 126.7(2) ?
C8 C7 S1 . . 111.93(19) ?
N2 C7 S1 . . 121.34(18) ?
C7 C8 C1 . . 112.7(2) ?
C7 C8 C9 . . 118.6(2) ?
C1 C8 C9 . . 128.4(2) ?
O1 C9 N1 . . 120.3(2) ?
O1 C9 C8 . . 126.4(2) ?
N1 C9 C8 . . 113.2(2) ?
N2 C10 O2 . . 120.6(2) ?
N2 C10 N1 . . 127.4(2) ?
O2 C10 N1 . . 112.1(2) ?
N1 C11 C13 . . 112.0(2) ?
N1 C11 C12 . . 112.9(2) ?
C13 C11 C12 . . 113.4(3) ?
N1 C11 H11 . . 105.9 ?
C13 C11 H11 . . 105.9 ?
C12 C11 H11 . . 105.9 ?
C11 C12 H12A . . 109.5 ?
C11 C12 H12B . . 109.5 ?
H12A C12 H12B . . 109.5 ?
C11 C12 H12C . . 109.5 ?
H12A C12 H12C . . 109.5 ?
H12B C12 H12C . . 109.5 ?
C11 C13 H13A . . 109.5 ?
C11 C13 H13B . . 109.5 ?
H13A C13 H13B . . 109.5 ?
C11 C13 H13C . . 109.5 ?
H13A C13 H13C . . 109.5 ?
H13B C13 H13C . . 109.5 ?
C15 C14 C19 . . 121.5(3) ?
C15 C14 O2 . . 118.8(3) ?
C19 C14 O2 . . 119.4(3) ?
C14 C15 C16 . . 118.8(3) ?
C14 C15 H15 . . 120.6 ?
C16 C15 H15 . . 120.6 ?
C17 C16 C15 . . 122.0(3) ?
C17 C16 H16 . . 119.0 ?
C15 C16 H16 . . 119.0 ?
C16 C17 C18 . . 117.0(3) ?
C16 C17 C20 . . 121.3(3) ?
C18 C17 C20 . . 121.6(3) ?
C17 C18 C19 . . 122.2(3) ?
C17 C18 H18 . . 118.9 ?
C19 C18 H18 . . 118.9 ?
C14 C19 C18 . . 118.4(3) ?
C14 C19 H19 . . 120.8 ?
C18 C19 H19 . . 120.8 ?
C17 C20 H20A . . 109.5 ?
C17 C20 H20B . . 109.5 ?
H20A C20 H20B . . 109.5 ?
C17 C20 H20C . . 109.5 ?
H20A C20 H20C . . 109.5 ?
H20B C20 H20C . . 109.5 ?
C10 N1 C9 . . 120.8(2) ?
C10 N1 C11 . . 122.9(2) ?
C9 N1 C11 . . 116.21(18) ?
C10 N2 C7 . . 113.1(2) ?
C10 O2 C14 . . 118.4(2) ?
C7 S1 C6 . . 90.97(12) ?

loop_
_geom_bond_atom_site_label_1
_geom_bond_atom_site_label_2
_geom_bond_site_symmetry_2
_geom_bond_distance
_geom_bond_publ_flag
C1 C6 . 1.347(4) ?
C1 C8 . 1.437(4) ?
C1 C2 . 1.508(3) ?
C2 C3 . 1.502(5) ?
C2 C3' . 1.515(10) ?
C2 H2A . 0.9700 ?
C2 H2B . 0.9700 ?
C2 H2C . 0.9700 ?
C2 H2D . 0.9700 ?
C3 C4 . 1.508(7) ?
C3 H3A . 0.9700 ?
C3 H3B . 0.9700 ?
C4 C5 . 1.521(5) ?
C4 H4A . 0.9700 ?
C4 H4B . 0.9700 ?
C3' C4' . 1.505(10) ?
C3' H3'1 . 0.9700 ?
C3' H3'2 . 0.9700 ?
C4' C5 . 1.515(9) ?
C4' H4'1 . 0.9700 ?
C4' H4'2 . 0.9700 ?
C5 C6 . 1.499(4) ?
C5 H5A . 0.9700 ?
C5 H5B . 0.9700 ?
C5 H5C . 0.9700 ?
C5 H5D . 0.9700 ?
C6 S1 . 1.749(3) ?
C7 C8 . 1.368(3) ?
C7 N2 . 1.372(3) ?
C7 S1 . 1.721(3) ?
C8 C9 . 1.440(4) ?
C9 O1 . 1.213(3) ?
C9 N1 . 1.429(3) ?
C10 N2 . 1.292(3) ?
C10 O2 . 1.348(3) ?
C10 N1 . 1.358(3) ?
C11 N1 . 1.503(3) ?
C11 C13 . 1.506(4) ?
C11 C12 . 1.508(5) ?
C11 H11 . 0.9800 ?
C12 H12A . 0.9600 ?
C12 H12B . 0.9600 ?
C12 H12C . 0.9600 ?
C13 H13A . 0.9600 ?
C13 H13B . 0.9600 ?
C13 H13C . 0.9600 ?
C14 C15 . 1.356(5) ?
C14 C19 . 1.359(4) ?
C14 O2 . 1.407(3) ?
C15 C16 . 1.382(4) ?
C15 H15 . 0.9300 ?
C16 C17 . 1.368(5) ?
C16 H16 . 0.9300 ?
C17 C18 . 1.373(5) ?
C17 C20 . 1.508(4) ?
C18 C19 . 1.381(4) ?
C18 H18 . 0.9300 ?
C19 H19 . 0.9300 ?
C20 H20A . 0.9600 ?
C20 H20B . 0.9600 ?
C20 H20C . 0.9600 ?

loop_
_geom_hbond_atom_site_label_D
_geom_hbond_atom_site_label_H
_geom_hbond_atom_site_label_A
_geom_hbond_site_symmetry_A
_geom_hbond_distance_DH
_geom_hbond_distance_HA
_geom_hbond_distance_DA
_geom_hbond_angle_DHA
_geom_hbond_publ_flag
C13 H13C O2 . 0.96 2.41 2.959(4) 115.9 y
C12 H12A O2 . 0.96 2.31 2.871(4) 116.6 y
C11 H11 O1 . 0.98 2.20 2.725(3) 112.0 y
C12 H12C Cg1 1_545 0.96 2.94 3.838(4) 156 y
C12 H12C Cg2 1_545 0.96 2.72 3.413(4) 130 y

loop_
_geom_torsion_atom_site_label_1
_geom_torsion_atom_site_label_2
_geom_torsion_atom_site_label_3
_geom_torsion_atom_site_label_4
_geom_torsion_site_symmetry_1
_geom_torsion_site_symmetry_2
_geom_torsion_site_symmetry_3
_geom_torsion_site_symmetry_4
_geom_torsion
_geom_torsion_publ_flag
C6 C1 C2 C3 . . . . -17.9(5) ?
C8 C1 C2 C3 . . . . 164.4(4) ?
C6 C1 C2 C3' . . . . 15.2(8) ?
C8 C1 C2 C3' . . . . -162.5(8) ?
C1 C2 C3 C4 . . . . 46.7(6) ?
C3' C2 C3 C4 . . . . -44.0(11) ?
C2 C3 C4 C5 . . . . -62.5(8) ?
C3 C2 C3' C4' . . . . 53.3(13) ?
C1 C2 C3' C4' . . . . -47.5(19) ?
C2 C3' C4' C5 . . . . 61(3) ?
C3' C4' C5 C6 . . . . -39(2) ?
C3' C4' C5 C4 . . . . 46.5(12) ?
C3 C4 C5 C6 . . . . 43.0(7) ?
C3 C4 C5 C4' . . . . -61(2) ?
C8 C1 C6 C5 . . . . 179.2(3) ?
C2 C1 C6 C5 . . . . 1.2(4) ?
C8 C1 C6 S1 . . . . 0.0(3) ?
C2 C1 C6 S1 . . . . -178.0(2) ?
C4' C5 C6 C1 . . . . 11.4(9) ?
C4 C5 C6 C1 . . . . -13.4(5) ?
C4' C5 C6 S1 . . . . -169.5(9) ?
C4 C5 C6 S1 . . . . 165.8(3) ?
N2 C7 C8 C1 . . . . -176.8(3) ?
S1 C7 C8 C1 . . . . 0.7(3) ?
N2 C7 C8 C9 . . . . -2.7(4) ?
S1 C7 C8 C9 . . . . 174.81(19) ?
C6 C1 C8 C7 . . . . -0.4(3) ?
C2 C1 C8 C7 . . . . 177.4(2) ?
C6 C1 C8 C9 . . . . -173.8(2) ?
C2 C1 C8 C9 . . . . 4.1(4) ?
C7 C8 C9 O1 . . . . -179.5(3) ?
C1 C8 C9 O1 . . . . -6.5(4) ?
C7 C8 C9 N1 . . . . -1.3(3) ?
C1 C8 C9 N1 . . . . 171.7(2) ?
C19 C14 C15 C16 . . . . 0.6(5) ?
O2 C14 C15 C16 . . . . 174.8(3) ?
C14 C15 C16 C17 . . . . 1.4(5) ?
C15 C16 C17 C18 . . . . -2.5(5) ?
C15 C16 C17 C20 . . . . 177.8(3) ?
C16 C17 C18 C19 . . . . 1.7(5) ?
C20 C17 C18 C19 . . . . -178.6(3) ?
C15 C14 C19 C18 . . . . -1.4(5) ?
O2 C14 C19 C18 . . . . -175.5(3) ?
C17 C18 C19 C14 . . . . 0.2(5) ?
N2 C10 N1 C9 . . . . -2.7(4) ?
O2 C10 N1 C9 . . . . 177.7(2) ?
N2 C10 N1 C11 . . . . 173.4(3) ?
O2 C10 N1 C11 . . . . -6.3(4) ?
O1 C9 N1 C10 . . . . -177.9(3) ?
C8 C9 N1 C10 . . . . 3.8(3) ?
O1 C9 N1 C11 . . . . 5.8(4) ?
C8 C9 N1 C11 . . . . -172.6(2) ?
C13 C11 N1 C10 . . . . -64.3(3) ?
C12 C11 N1 C10 . . . . 65.2(3) ?
C13 C11 N1 C9 . . . . 112.0(3) ?
C12 C11 N1 C9 . . . . -118.6(3) ?
O2 C10 N2 C7 . . . . 178.4(3) ?
N1 C10 N2 C7 . . . . -1.2(4) ?
C8 C7 N2 C10 . . . . 4.0(4) ?
S1 C7 N2 C10 . . . . -173.3(2) ?
N2 C10 O2 C14 . . . . 4.1(4) ?
N1 C10 O2 C14 . . . . -176.3(2) ?
C15 C14 O2 C10 . . . . 98.6(3) ?
C19 C14 O2 C10 . . . . -87.0(3) ?
C8 C7 S1 C6 . . . . -0.6(2) ?
N2 C7 S1 C6 . . . . 177.0(2) ?
C1 C6 S1 C7 . . . . 0.4(2) ?
C5 C6 S1 C7 . . . . -178.9(2) ?
